data_4348024
loop_
_publ_author_name
'Beauvilliers, Evan E.'
'Meyer, Gerald J.'

_publ_section_title
;
 Evidence for Cation-Controlled Excited-State Localization in a Ruthenium
 Polypyridyl Compound.
;
_journal_issue 15
_journal_name_full 'Inorganic chemistry'
_journal_page_first 7517
_journal_page_last 7526
_journal_paper_doi 10.1021/acs.inorgchem.6b00876
_journal_volume 55
_journal_year 2016
_chemical_formula_moiety 'C32 H22 N6 O4 Ru'
_chemical_formula_sum 'C32 H22 N6 O4 Ru'
_chemical_formula_weight 655.62
_space_group_crystal_system monoclinic
_space_group_IT_number 5
_space_group_name_Hall 'C 2y'
_space_group_name_H-M_alt 'C 1 2 1'
_atom_sites_solution_hydrogens geom
_atom_sites_solution_primary direct
_audit_creation_date 2014-08-26
_audit_creation_method
;
Olex2 1.2
(compiled 2014.07.22 svn.r2960 for OlexSys, GUI svn.r4862)
;
_cell_angle_alpha 90
_cell_angle_beta 130.597(8)
_cell_angle_gamma 90
_cell_formula_units_Z 4
_cell_length_a 22.771(4)
_cell_length_b 13.1530(14)
_cell_length_c 15.402(2)
_cell_measurement_reflns_used 9913
_cell_measurement_temperature 100
_cell_measurement_theta_max 66.77
_cell_measurement_theta_min 3.78
_cell_volume 3502.7(9)
_computing_cell_refinement 'SAINT v8.34A (Bruker, 2013)'
_computing_data_reduction 'SAINT v8.34A (Bruker, 2013)'
_computing_molecular_graphics 'Olex2 (Dolomanov et al., 2009)'
_computing_publication_material 'Olex2 (Dolomanov et al., 2009)'
_computing_structure_refinement 'XL (Sheldrick, 2008)'
_computing_structure_solution 'XT (Sheldrick, 2008)'
_diffrn_ambient_temperature 100
_diffrn_measured_fraction_theta_full 0.972
_diffrn_measured_fraction_theta_max 0.996
_diffrn_measurement_device_type 'Bruker APEX-II CCD'
_diffrn_measurement_method '\f and \w scans'
_diffrn_radiation_type CuK\a
_diffrn_radiation_wavelength 1.54178
_diffrn_reflns_av_R_equivalents 0.0274
_diffrn_reflns_av_unetI/netI 0.0356
_diffrn_reflns_Laue_measured_fraction_full 0.972
_diffrn_reflns_Laue_measured_fraction_max 0.996
_diffrn_reflns_limit_h_max 26
_diffrn_reflns_limit_h_min -26
_diffrn_reflns_limit_k_max 15
_diffrn_reflns_limit_k_min -15
_diffrn_reflns_limit_l_max 18
_diffrn_reflns_limit_l_min -18
_diffrn_reflns_number 22634
_diffrn_reflns_point_group_measured_fraction_full 0.963
_diffrn_reflns_point_group_measured_fraction_max 0.987
_diffrn_reflns_theta_full 67.679
_diffrn_reflns_theta_max 66.592
_diffrn_reflns_theta_min 3.780
_diffrn_standards_number 0
_exptl_absorpt_coefficient_mu 3.956
_exptl_absorpt_correction_T_max 0.7101
_exptl_absorpt_correction_T_min 0.4712
_exptl_absorpt_correction_type multi-scan
_exptl_absorpt_process_details
;
SADABS-2014/2 (Bruker,2014) was used for absorption correction.
wR2(int) was 0.0748 before and 0.0595 after correction.
The Ratio of minimum to maximum transmission is 0.6636.
The \l/2 correction factor is 0.00150.
;
_exptl_crystal_colour red
_exptl_crystal_colour_primary red
_exptl_crystal_density_diffrn 1.243
_exptl_crystal_description block
_exptl_crystal_F_000 1328
_exptl_crystal_size_max 0.241
_exptl_crystal_size_mid 0.146
_exptl_crystal_size_min 0.132
_refine_diff_density_max 0.655
_refine_diff_density_min -0.659
_refine_diff_density_rms 0.058
_refine_ls_abs_structure_details
;
 Flack x determined using 2744 quotients [(I+)-(I-)]/[(I+)+(I-)]
 (Parsons, Flack and Wagner, Acta Cryst. B69 (2013) 249-259).
;
_refine_ls_abs_structure_Flack 0.141(4)
_refine_ls_extinction_method none
_refine_ls_goodness_of_fit_ref 1.032
_refine_ls_hydrogen_treatment constr
_refine_ls_matrix_type full
_refine_ls_number_parameters 388
_refine_ls_number_reflns 6116
_refine_ls_number_restraints 1
_refine_ls_restrained_S_all 1.032
_refine_ls_R_factor_all 0.0327
_refine_ls_R_factor_gt 0.0319
_refine_ls_shift/su_max 0.001
_refine_ls_shift/su_mean 0.000
_refine_ls_structure_factor_coef Fsqd
_refine_ls_weighting_details 'w=1/[\s^2^(Fo^2^)+(0.0405P)^2^+5.2277P] where P=(Fo^2^+2Fc^2^)/3'
_refine_ls_weighting_scheme calc
_refine_ls_wR_factor_gt 0.0804
_refine_ls_wR_factor_ref 0.0809
_reflns_Friedel_coverage 0.891
_reflns_Friedel_fraction_full 0.952
_reflns_Friedel_fraction_max 0.976
_reflns_number_gt 5957
_reflns_number_total 6116
_reflns_threshold_expression 'I > 2\s(I)'
_cod_data_source_file ic6b00876_si_002.cif
_cod_data_source_block x1407010
_cod_original_cell_volume 3502.6(9)
_cod_database_code 4348024
_shelxl_version_number 2014-3
_shelx_space_group_comment
;
The symmetry employed for this shelxl refinement is uniquely defined
by the following loop, which should always be used as a source of
symmetry information in preference to the above space-group names.
They are only intended as comments.
;
_shelx_estimated_absorpt_t_max 0.623
_shelx_estimated_absorpt_t_min 0.449
_olex2_refinement_description
;
1. Fixed Uiso
 At 1.2 times of:
  All C(H) groups
2.a Aromatic/amide H refined with riding coordinates:
 C1(H1), C2(H2), C3(H3), C4(H4), C7(H7), C8(H8), C9(H9), C10(H10), C11(H11),
 C12(H12), C13(H13), C14(H14), C17(H17), C18(H18), C19(H19), C20(H20), C21(H21),
  C22(H22), C25(H25), C28(H28), C31(H31), C32(H32)
;
_olex2_submission_original_sample_id EEB-A49-R
_olex2_submission_special_instructions 'No special instructions were received'

loop_
_space_group_symop_operation_xyz
'x, y, z'
'-x, y, -z'
'x+1/2, y+1/2, z'
'-x+1/2, y+1/2, -z'

loop_
_atom_site_label
_atom_site_type_symbol
_atom_site_fract_x
_atom_site_fract_y
_atom_site_fract_z
_atom_site_U_iso_or_equiv
_atom_site_adp_type
_atom_site_occupancy
_atom_site_site_symmetry_order
_atom_site_calc_flag
_atom_site_refinement_flags_posn
Ru1 Ru 0.64504(2) 0.67051(3) 0.83701(2) 0.03115(11) Uani 1 1 d .
O1 O 1.0314(3) 0.5016(5) 1.1515(4) 0.0765(19) Uani 1 1 d .
O2 O 1.0423(3) 0.6020(6) 1.2766(3) 0.080(2) Uani 1 1 d .
O3 O 0.8367(2) 0.7003(4) 1.4117(3) 0.0609(17) Uani 1 1 d .
O4 O 0.7475(2) 0.8126(3) 1.3640(3) 0.0390(8) Uani 1 1 d .
N1 N 0.5358(2) 0.7335(4) 0.7428(3) 0.0375(11) Uani 1 1 d .
N2 N 0.6605(3) 0.8043(4) 0.7883(3) 0.0381(10) Uani 1 1 d .
N3 N 0.6155(2) 0.5910(4) 0.6968(3) 0.0335(9) Uani 1 1 d .
N4 N 0.6124(3) 0.5316(4) 0.8574(4) 0.0392(10) Uani 1 1 d .
N5 N 0.7586(2) 0.6210(4) 0.9395(3) 0.0350(10) Uani 1 1 d .
N6 N 0.6864(2) 0.7240(4) 0.9938(3) 0.0322(9) Uani 1 1 d .
C1 C 0.4757(3) 0.6930(5) 0.7304(5) 0.0486(18) Uani 1 1 d .
H1 H 0.4830 0.6299 0.7663 0.058 Uiso 1 1 calc R
C2 C 0.4041(3) 0.7406(6) 0.6672(6) 0.0535(17) Uani 1 1 d .
H2 H 0.3634 0.7124 0.6619 0.064 Uiso 1 1 calc R
C3 C 0.3945(4) 0.8274(8) 0.6142(6) 0.073(3) Uani 1 1 d .
H3 H 0.3451 0.8592 0.5672 0.088 Uiso 1 1 calc R
C4 C 0.4556(4) 0.8735(6) 0.6258(5) 0.061(2) Uani 1 1 d .
H4 H 0.4486 0.9363 0.5895 0.073 Uiso 1 1 calc R
C5 C 0.5262(3) 0.8232(5) 0.6924(4) 0.0443(14) Uani 1 1 d .
C6 C 0.5952(4) 0.8616(6) 0.7141(5) 0.0439(16) Uani 1 1 d .
C7 C 0.5967(5) 0.9491(6) 0.6635(6) 0.0579(19) Uani 1 1 d .
H7 H 0.5512 0.9886 0.6129 0.070 Uiso 1 1 calc R
C8 C 0.6636(5) 0.9780(5) 0.6866(5) 0.0556(17) Uani 1 1 d .
H8 H 0.6640 1.0354 0.6496 0.067 Uiso 1 1 calc R
C9 C 0.7304(4) 0.9221(6) 0.7647(5) 0.0547(16) Uani 1 1 d .
H9 H 0.7779 0.9420 0.7846 0.066 Uiso 1 1 calc R
C10 C 0.7263(3) 0.8365(5) 0.8132(5) 0.0468(14) Uani 1 1 d .
H10 H 0.7723 0.7985 0.8668 0.056 Uiso 1 1 calc R
C11 C 0.6228(3) 0.6257(5) 0.6218(4) 0.0378(11) Uani 1 1 d .
H11 H 0.6330 0.6957 0.6222 0.045 Uiso 1 1 calc R
C12 C 0.6156(3) 0.5600(5) 0.5430(4) 0.0408(13) Uani 1 1 d .
H12 H 0.6211 0.5855 0.4909 0.049 Uiso 1 1 calc R
C13 C 0.6006(3) 0.4594(5) 0.5426(4) 0.0414(13) Uani 1 1 d .
H13 H 0.5972 0.4138 0.4916 0.050 Uiso 1 1 calc R
C14 C 0.5905(3) 0.4238(5) 0.6172(5) 0.0399(13) Uani 1 1 d .
H14 H 0.5786 0.3544 0.6161 0.048 Uiso 1 1 calc R
C15 C 0.5979(3) 0.4908(5) 0.6925(5) 0.0351(13) Uani 1 1 d .
C16 C 0.5892(3) 0.4614(5) 0.7759(4) 0.0377(12) Uani 1 1 d .
C17 C 0.5561(3) 0.3706(5) 0.7695(6) 0.0500(15) Uani 1 1 d .
H17 H 0.5398 0.3231 0.7111 0.060 Uiso 1 1 calc R
C18 C 0.5463(4) 0.3478(6) 0.8478(7) 0.0579(17) Uani 1 1 d .
H18 H 0.5216 0.2870 0.8425 0.069 Uiso 1 1 calc R
C19 C 0.5751(4) 0.4197(6) 0.9359(6) 0.0562(17) Uani 1 1 d .
H19 H 0.5730 0.4059 0.9944 0.067 Uiso 1 1 calc R
C20 C 0.6056(4) 0.5090(5) 0.9361(5) 0.0471(14) Uani 1 1 d .
H20 H 0.6228 0.5574 0.9942 0.057 Uiso 1 1 calc R
C21 C 0.7949(3) 0.5757(5) 0.9070(4) 0.0435(14) Uani 1 1 d .
H21 H 0.7655 0.5604 0.8282 0.052 Uiso 1 1 calc R
C22 C 0.8721(4) 0.5506(5) 0.9818(5) 0.0486(16) Uani 1 1 d .
H22 H 0.8944 0.5163 0.9552 0.058 Uiso 1 1 calc R
C23 C 0.9175(3) 0.5760(6) 1.0978(5) 0.0490(16) Uani 1 1 d .
C24 C 1.0039(4) 0.5552(7) 1.1816(5) 0.058(2) Uani 1 1 d .
C25 C 0.8799(3) 0.6186(5) 1.1322(4) 0.0425(13) Uani 1 1 d .
H25 H 0.9079 0.6313 1.2111 0.051 Uiso 1 1 calc R
C26 C 0.8019(3) 0.6431(4) 1.0532(4) 0.0352(13) Uani 1 1 d .
C27 C 0.7607(3) 0.6945(4) 1.0840(4) 0.0347(13) Uani 1 1 d .
C28 C 0.7920(3) 0.7100(5) 1.1958(4) 0.0372(12) Uani 1 1 d .
H28 H 0.8437 0.6896 1.2573 0.045 Uiso 1 1 calc R
C29 C 0.7485(3) 0.7549(5) 1.2182(4) 0.0364(11) Uani 1 1 d .
C30 C 0.7800(3) 0.7583(5) 1.3422(5) 0.0421(13) Uani 1 1 d .
C31 C 0.6750(3) 0.7893(5) 1.1276(4) 0.0395(13) Uani 1 1 d .
H31 H 0.6449 0.8239 1.1409 0.047 Uiso 1 1 calc R
C32 C 0.6459(3) 0.7721(4) 1.0166(4) 0.0350(12) Uani 1 1 d .
H32 H 0.5954 0.7954 0.9545 0.042 Uiso 1 1 calc R

loop_
_atom_site_aniso_label
_atom_site_aniso_U_11
_atom_site_aniso_U_22
_atom_site_aniso_U_33
_atom_site_aniso_U_23
_atom_site_aniso_U_13
_atom_site_aniso_U_12
Ru1 0.02333(16) 0.04124(18) 0.02209(15) -0.00320(17) 0.01177(12) 0.01161(18)
O1 0.048(2) 0.135(5) 0.040(2) 0.001(3) 0.026(2) 0.053(3)
O2 0.042(2) 0.164(6) 0.0224(19) 0.009(3) 0.0156(18) 0.047(3)
O3 0.0348(18) 0.115(5) 0.0293(17) 0.004(2) 0.0192(15) 0.025(2)
O4 0.0323(17) 0.055(2) 0.045(2) -0.0132(18) 0.0321(17) -0.0032(17)
N1 0.025(2) 0.049(3) 0.0218(19) -0.0074(18) 0.0079(17) 0.014(2)
N2 0.030(2) 0.050(3) 0.023(2) -0.0041(19) 0.0124(18) 0.012(2)
N3 0.0232(19) 0.045(2) 0.0238(19) -0.0073(18) 0.0117(16) 0.0090(18)
N4 0.032(2) 0.051(3) 0.037(2) -0.010(2) 0.0236(19) 0.005(2)
N5 0.028(2) 0.055(3) 0.0243(19) 0.0093(19) 0.0184(17) 0.018(2)
N6 0.0233(18) 0.043(2) 0.0239(19) -0.0051(17) 0.0125(16) 0.0082(18)
C1 0.027(2) 0.060(5) 0.040(3) -0.029(3) 0.013(2) -0.002(2)
C2 0.026(3) 0.062(4) 0.051(3) -0.021(3) 0.016(3) 0.008(3)
C3 0.037(3) 0.124(8) 0.040(3) -0.008(4) 0.017(3) 0.041(4)
C4 0.055(4) 0.090(5) 0.036(3) 0.019(3) 0.029(3) 0.046(4)
C5 0.038(3) 0.064(4) 0.026(2) -0.001(2) 0.019(2) 0.022(3)
C6 0.046(3) 0.058(4) 0.026(3) 0.011(3) 0.022(3) 0.024(3)
C7 0.066(4) 0.075(5) 0.037(3) 0.019(3) 0.035(3) 0.033(4)
C8 0.081(5) 0.057(4) 0.037(3) 0.000(3) 0.042(3) 0.005(4)
C9 0.053(3) 0.061(4) 0.035(3) -0.001(3) 0.021(3) -0.001(3)
C10 0.042(3) 0.050(3) 0.031(3) 0.001(2) 0.016(2) 0.010(3)
C11 0.028(2) 0.054(3) 0.021(2) -0.001(2) 0.0113(19) 0.012(2)
C12 0.024(2) 0.065(4) 0.024(2) -0.007(2) 0.011(2) 0.010(2)
C13 0.020(2) 0.066(4) 0.029(2) -0.018(2) 0.012(2) 0.002(2)
C14 0.023(2) 0.058(4) 0.031(3) -0.016(3) 0.014(2) 0.001(2)
C15 0.018(2) 0.051(3) 0.031(3) -0.010(2) 0.014(2) 0.005(2)
C16 0.023(2) 0.057(3) 0.031(2) -0.012(2) 0.016(2) 0.004(2)
C17 0.043(3) 0.064(4) 0.052(3) -0.021(3) 0.035(3) -0.007(3)
C18 0.064(4) 0.063(4) 0.073(4) -0.020(4) 0.056(4) -0.015(4)
C19 0.060(4) 0.071(4) 0.061(4) -0.017(3) 0.050(3) -0.011(4)
C20 0.049(3) 0.060(4) 0.042(3) -0.010(3) 0.033(3) -0.001(3)
C21 0.040(3) 0.064(4) 0.027(2) 0.010(2) 0.022(2) 0.025(3)
C22 0.048(3) 0.073(4) 0.029(3) 0.016(3) 0.027(3) 0.037(3)
C23 0.042(3) 0.083(5) 0.026(3) 0.013(3) 0.024(2) 0.030(3)
C24 0.042(3) 0.112(6) 0.022(2) 0.017(3) 0.021(2) 0.046(4)
C25 0.039(3) 0.069(4) 0.025(2) 0.012(2) 0.023(2) 0.025(3)
C26 0.030(2) 0.055(4) 0.021(2) 0.0082(19) 0.0170(18) 0.019(2)
C27 0.024(2) 0.049(4) 0.027(2) 0.000(2) 0.0151(18) 0.011(2)
C28 0.022(2) 0.059(3) 0.026(2) 0.001(2) 0.0143(19) 0.010(2)
C29 0.025(2) 0.055(3) 0.027(2) -0.010(2) 0.016(2) 0.004(2)
C30 0.030(3) 0.064(4) 0.030(3) -0.010(2) 0.019(2) 0.001(3)
C31 0.025(2) 0.060(4) 0.029(3) -0.014(2) 0.016(2) 0.002(2)
C32 0.019(2) 0.054(3) 0.026(2) -0.012(2) 0.0121(19) 0.006(2)

loop_
_atom_type_symbol
_atom_type_description
_atom_type_scat_dispersion_real
_atom_type_scat_dispersion_imag
_atom_type_scat_source
C C 0.0181 0.0091 'International Tables Vol C Tables 4.2.6.8 and 6.1.1.4'
H H 0.0000 0.0000 'International Tables Vol C Tables 4.2.6.8 and 6.1.1.4'
N N 0.0311 0.0180 'International Tables Vol C Tables 4.2.6.8 and 6.1.1.4'
O O 0.0492 0.0322 'International Tables Vol C Tables 4.2.6.8 and 6.1.1.4'
Ru Ru 0.0552 3.2960 'International Tables Vol C Tables 4.2.6.8 and 6.1.1.4'

loop_
_geom_angle_atom_site_label_1
_geom_angle_atom_site_label_2
_geom_angle_atom_site_label_3
_geom_angle
N1 Ru1 N3 92.55(16)
N1 Ru1 N4 94.21(19)
N1 Ru1 N5 174.4(2)
N2 Ru1 N1 79.2(2)
N2 Ru1 N3 93.95(18)
N2 Ru1 N4 170.14(17)
N2 Ru1 N5 97.07(18)
N2 Ru1 N6 94.62(18)
N4 Ru1 N3 78.92(18)
N5 Ru1 N3 91.88(16)
N5 Ru1 N4 90.02(19)
N6 Ru1 N1 96.28(16)
N6 Ru1 N3 168.70(17)
N6 Ru1 N4 93.38(18)
N6 Ru1 N5 79.76(16)
C1 N1 Ru1 125.6(4)
C5 N1 Ru1 115.1(4)
C5 N1 C1 119.4(5)
C6 N2 Ru1 115.5(4)
C10 N2 Ru1 126.4(4)
C10 N2 C6 117.8(6)
C11 N3 Ru1 125.6(4)
C11 N3 C15 118.7(5)
C15 N3 Ru1 115.0(4)
C16 N4 Ru1 115.0(4)
C20 N4 Ru1 126.3(4)
C20 N4 C16 118.4(6)
C21 N5 Ru1 128.1(3)
C21 N5 C26 117.6(4)
C26 N5 Ru1 114.2(3)
C27 N6 Ru1 114.3(3)
C32 N6 Ru1 126.9(3)
C32 N6 C27 118.3(4)
N1 C1 H1 118.8
N1 C1 C2 122.4(7)
C2 C1 H1 118.8
C1 C2 H2 121.2
C3 C2 C1 117.6(7)
C3 C2 H2 121.2
C2 C3 H3 119.0
C2 C3 C4 122.1(6)
C4 C3 H3 119.0
C3 C4 H4 121.4
C5 C4 C3 117.3(7)
C5 C4 H4 121.4
N1 C5 C4 121.2(6)
N1 C5 C6 115.0(5)
C4 C5 C6 123.8(7)
N2 C6 C5 114.9(6)
N2 C6 C7 120.6(7)
C7 C6 C5 124.5(6)
C6 C7 H7 119.7
C8 C7 C6 120.5(6)
C8 C7 H7 119.7
C7 C8 H8 120.5
C7 C8 C9 118.9(7)
C9 C8 H8 120.5
C8 C9 H9 120.7
C8 C9 C10 118.5(7)
C10 C9 H9 120.7
N2 C10 C9 123.5(6)
N2 C10 H10 118.2
C9 C10 H10 118.2
N3 C11 H11 119.3
N3 C11 C12 121.4(6)
C12 C11 H11 119.3
C11 C12 H12 120.4
C13 C12 C11 119.1(6)
C13 C12 H12 120.4
C12 C13 H13 120.1
C12 C13 C14 119.8(5)
C14 C13 H13 120.1
C13 C14 H14 120.5
C15 C14 C13 119.0(6)
C15 C14 H14 120.5
N3 C15 C14 121.9(6)
N3 C15 C16 114.4(5)
C14 C15 C16 123.7(6)
N4 C16 C15 115.7(6)
N4 C16 C17 121.4(5)
C17 C16 C15 122.8(5)
C16 C17 H17 119.6
C16 C17 C18 120.7(6)
C18 C17 H17 119.6
C17 C18 H18 121.6
C17 C18 C19 116.8(7)
C19 C18 H18 121.6
C18 C19 H19 120.2
C20 C19 C18 119.6(6)
C20 C19 H19 120.2
N4 C20 C19 122.9(6)
N4 C20 H20 118.6
C19 C20 H20 118.6
N5 C21 H21 118.3
N5 C21 C22 123.5(5)
C22 C21 H21 118.3
C21 C22 H22 120.3
C21 C22 C23 119.4(5)
C23 C22 H22 120.3
C22 C23 C24 120.9(5)
C25 C23 C22 117.1(5)
C25 C23 C24 122.0(5)
O1 C24 O2 125.4(6)
O1 C24 C23 118.9(6)
O2 C24 C23 115.5(5)
C23 C25 H25 119.5
C23 C25 C26 121.1(5)
C26 C25 H25 119.5
N5 C26 C25 121.1(4)
N5 C26 C27 115.6(4)
C25 C26 C27 123.2(4)
N6 C27 C26 115.5(4)
N6 C27 C28 121.0(4)
C28 C27 C26 123.5(4)
C27 C28 H28 119.9
C29 C28 C27 120.2(4)
C29 C28 H28 119.9
C28 C29 C30 119.5(5)
C28 C29 C31 118.9(5)
C31 C29 C30 121.4(5)
O3 C30 C29 115.2(5)
O4 C30 O3 126.1(5)
O4 C30 C29 118.7(5)
C29 C31 H31 120.6
C29 C31 C32 118.8(5)
C32 C31 H31 120.6
N6 C32 C31 122.7(5)
N6 C32 H32 118.6
C31 C32 H32 118.6

loop_
_geom_bond_atom_site_label_1
_geom_bond_atom_site_label_2
_geom_bond_distance
Ru1 N1 2.069(4)
Ru1 N2 2.032(5)
Ru1 N3 2.078(4)
Ru1 N4 2.072(5)
Ru1 N5 2.071(4)
Ru1 N6 2.062(4)
O1 C24 1.218(7)
O2 C24 1.272(9)
O3 C30 1.264(8)
O4 C30 1.222(7)
N1 C1 1.360(8)
N1 C5 1.350(9)
N2 C6 1.369(8)
N2 C10 1.351(8)
N3 C11 1.349(7)
N3 C15 1.366(8)
N4 C16 1.357(7)
N4 C20 1.352(8)
N5 C21 1.351(7)
N5 C26 1.370(6)
N6 C27 1.372(6)
N6 C32 1.340(6)
C1 H1 0.9500
C1 C2 1.391(8)
C2 H2 0.9500
C2 C3 1.336(13)
C3 H3 0.9500
C3 C4 1.420(13)
C4 H4 0.9500
C4 C5 1.389(8)
C5 C6 1.466(10)
C6 C7 1.403(11)
C7 H7 0.9500
C7 C8 1.372(11)
C8 H8 0.9500
C8 C9 1.386(10)
C9 H9 0.9500
C9 C10 1.387(10)
C10 H10 0.9500
C11 H11 0.9500
C11 C12 1.409(8)
C12 H12 0.9500
C12 C13 1.366(9)
C13 H13 0.9500
C13 C14 1.392(9)
C14 H14 0.9500
C14 C15 1.377(8)
C15 C16 1.473(8)
C16 C17 1.381(9)
C17 H17 0.9500
C17 C18 1.394(10)
C18 H18 0.9500
C18 C19 1.417(10)
C19 H19 0.9500
C19 C20 1.363(10)
C20 H20 0.9500
C21 H21 0.9500
C21 C22 1.375(8)
C22 H22 0.9500
C22 C23 1.404(8)
C23 C24 1.518(8)
C23 C25 1.385(7)
C25 H25 0.9500
C25 C26 1.388(7)
C26 C27 1.462(6)
C27 C28 1.386(7)
C28 H28 0.9500
C28 C29 1.376(7)
C29 C30 1.544(7)
C29 C31 1.383(8)
C31 H31 0.9500
C31 C32 1.393(7)
C32 H32 0.9500

loop_
_geom_torsion_atom_site_label_1
_geom_torsion_atom_site_label_2
_geom_torsion_atom_site_label_3
_geom_torsion_atom_site_label_4
_geom_torsion
Ru1 N1 C1 C2 178.9(4)
Ru1 N1 C5 C4 179.5(4)
Ru1 N1 C5 C6 -0.8(6)
Ru1 N2 C6 C5 7.0(6)
Ru1 N2 C6 C7 -172.1(5)
Ru1 N2 C10 C9 170.9(5)
Ru1 N3 C11 C12 167.5(3)
Ru1 N3 C15 C14 -168.4(4)
Ru1 N3 C15 C16 10.6(5)
Ru1 N4 C16 C15 5.8(6)
Ru1 N4 C16 C17 -171.2(4)
Ru1 N4 C20 C19 171.9(5)
Ru1 N5 C21 C22 176.4(5)
Ru1 N5 C26 C25 -177.3(5)
Ru1 N5 C26 C27 1.9(6)
Ru1 N6 C27 C26 8.4(6)
Ru1 N6 C27 C28 -169.3(4)
Ru1 N6 C32 C31 168.1(5)
N1 C1 C2 C3 2.4(9)
N1 C5 C6 N2 -4.0(7)
N1 C5 C6 C7 175.0(6)
N2 C6 C7 C8 0.7(10)
N3 C11 C12 C13 0.2(7)
N3 C15 C16 N4 -10.9(7)
N3 C15 C16 C17 166.1(5)
N4 C16 C17 C18 -0.6(9)
N5 C21 C22 C23 -2.5(11)
N5 C26 C27 N6 -6.8(7)
N5 C26 C27 C28 170.8(5)
N6 C27 C28 C29 0.4(9)
C1 N1 C5 C4 -1.6(8)
C1 N1 C5 C6 178.1(5)
C1 C2 C3 C4 -3.3(10)
C2 C3 C4 C5 1.9(10)
C3 C4 C5 N1 0.7(9)
C3 C4 C5 C6 -179.0(6)
C4 C5 C6 N2 175.7(5)
C4 C5 C6 C7 -5.3(10)
C5 N1 C1 C2 0.1(8)
C5 C6 C7 C8 -178.3(6)
C6 N2 C10 C9 -2.3(9)
C6 C7 C8 C9 -3.0(10)
C7 C8 C9 C10 2.6(10)
C8 C9 C10 N2 0.1(10)
C10 N2 C6 C5 -179.0(5)
C10 N2 C6 C7 1.9(8)
C11 N3 C15 C14 2.6(7)
C11 N3 C15 C16 -178.4(4)
C11 C12 C13 C14 1.9(7)
C12 C13 C14 C15 -1.8(8)
C13 C14 C15 N3 -0.5(8)
C13 C14 C15 C16 -179.4(5)
C14 C15 C16 N4 168.1(5)
C14 C15 C16 C17 -14.9(8)
C15 N3 C11 C12 -2.5(7)
C15 C16 C17 C18 -177.5(6)
C16 N4 C20 C19 -1.3(9)
C16 C17 C18 C19 -2.8(10)
C17 C18 C19 C20 4.2(11)
C18 C19 C20 N4 -2.3(11)
C20 N4 C16 C15 179.8(5)
C20 N4 C16 C17 2.7(8)
C21 N5 C26 C25 -0.7(9)
C21 N5 C26 C27 178.5(5)
C21 C22 C23 C24 -176.3(7)
C21 C22 C23 C25 5.0(11)
C22 C23 C24 O1 -11.6(12)
C22 C23 C24 O2 163.9(8)
C22 C23 C25 C26 -5.5(11)
C23 C25 C26 N5 3.5(10)
C23 C25 C26 C27 -175.7(6)
C24 C23 C25 C26 175.9(7)
C25 C23 C24 O1 167.0(8)
C25 C23 C24 O2 -17.5(12)
C25 C26 C27 N6 172.4(6)
C25 C26 C27 C28 -10.0(9)
C26 N5 C21 C22 0.3(10)
C26 C27 C28 C29 -177.0(5)
C27 N6 C32 C31 -2.9(9)
C27 C28 C29 C30 171.6(5)
C27 C28 C29 C31 -3.6(9)
C28 C29 C30 O3 -14.4(9)
C28 C29 C30 O4 167.9(6)
C28 C29 C31 C32 3.5(9)
C29 C31 C32 N6 -0.3(10)
C30 C29 C31 C32 -171.6(6)
C31 C29 C30 O3 160.7(6)
C31 C29 C30 O4 -17.0(9)
C32 N6 C27 C26 -179.5(5)
C32 N6 C27 C28 2.8(8)

loop_
_smtbx_masks_void_nr
_smtbx_masks_void_average_x
_smtbx_masks_void_average_y
_smtbx_masks_void_average_z
_smtbx_masks_void_volume
_smtbx_masks_void_count_electrons
1 -0.013 -0.381 -0.026 886.6 435.5
2 0.000 0.672 0.500 34.9 25.8
3 0.500 0.172 0.500 34.9 25.8
